data_9015199
loop_
_publ_author_name
'Merlino, S.'
'Pasero, M.'
'Perchiazzi, N.'
'Kampf, A. R.'

_publ_section_title
;
 Laurelite: Its crystal structure and relationship to alpha-PbF2
 Note: Re-examination of the crystal by H Yang and A Kampf showed that
 it was twinned, and the partially occupied sites were relicts.
;
_journal_name_full 'American Mineralogist'
_journal_page_first 1277
_journal_page_last 1281
_journal_volume 81
_journal_year 1996
_chemical_formula_sum 'Cl2 F12 Pb7'
_chemical_name_mineral Laurelite
_space_group_IT_number 174
_symmetry_space_group_name_Hall 'P -6'
_symmetry_space_group_name_H-M 'P -6'
_cell_angle_alpha 90
_cell_angle_beta 90
_cell_angle_gamma 120
_cell_length_a 10.267
_cell_length_b 10.267
_cell_length_c 3.9844
_cell_formula_units_Z 1
_cell_volume 363.731
_database_code_amcsd 0018359
_exptl_crystal_density_diffrn 7.986
_cod_original_formula_sum 'Pb7 Cl2 F12'
_cod_database_code 9015199

loop_
_space_group_symop_operation_xyz
x,y,z
-x+y,-x,-z
-y,x-y,z
x,y,-z
-x+y,-x,z
-y,x-y,-z

loop_
_atom_site_label
_atom_site_fract_x
_atom_site_fract_y
_atom_site_fract_z
_atom_site_U_iso_or_equiv
Pb1 0.58450 0.69340 0.50000 0.01640
Pb2 0.88550 0.59840 0.00000 0.01620
Pb3 0.00000 0.00000 0.50000 0.02910
Cl1 0.33333 0.66667 0.00000 0.02200
Cl2 0.66667 0.33333 0.50000 0.02200
F1 0.04800 0.62000 0.50000 0.01800
F2 0.60900 0.57000 0.00000 0.02400
F3 0.07900 0.86800 0.00000 0.03900
F4 0.83400 0.72900 0.50000 0.02100

loop_
_cod_related_entry_id
_cod_related_entry_database
_cod_related_entry_code
1 AMCSD 0018359
